data_2216390
loop_
_publ_author_name
'Ming-Lin Guo'
'Xiu-Ru Nong'
'Heng Yin'

_publ_section_title
;
 2,4-Dibromo-6-(4-iodophenyliminomethyl)phenol
;
_journal_coeditor_code CV2344
_journal_issue 12
_journal_name_full 'Acta Crystallographica Section E'
_journal_page_first o4640
_journal_page_last o4640
_journal_paper_doi 10.1107/S1600536807055675
_journal_volume 63
_journal_year 2007
_chemical_formula_iupac 'C13 H8 Br2 I N O'
_chemical_formula_moiety 'C13 H8 Br2 I N O'
_chemical_formula_sum 'C13 H8 Br2 I N O'
_chemical_formula_weight 480.92
_chemical_name_systematic
;
2,4-Dibromo-6-(4-iodophenyliminomethyl)phenol
;
_space_group_IT_number 2
_symmetry_cell_setting triclinic
_symmetry_space_group_name_Hall '-P 1'
_symmetry_space_group_name_H-M 'P -1'
_atom_sites_solution_hydrogens geom
_atom_sites_solution_primary direct
_atom_sites_solution_secondary difmap
_audit_creation_method SHELXL-97
_cell_angle_alpha 87.066(3)
_cell_angle_beta 76.541(4)
_cell_angle_gamma 66.203(3)
_cell_formula_units_Z 2
_cell_length_a 8.0213(17)
_cell_length_b 8.5936(18)
_cell_length_c 11.290(2)
_cell_measurement_reflns_used 1701
_cell_measurement_temperature 294(2)
_cell_measurement_theta_max 26.36
_cell_measurement_theta_min 2.59
_cell_volume 691.7(2)
_computing_cell_refinement 'SAINT (Bruker 1997)'
_computing_data_collection 'SMART (Bruker 1997)'
_computing_data_reduction 'SAINT (Bruker 1997)'
_computing_molecular_graphics 'SHELXTL (Bruker, 2001)'
_computing_publication_material 'SHELXTL (Bruker, 2001)'
_computing_structure_refinement 'SHELXTL (Bruker, 2001)'
_computing_structure_solution 'SHELXTL (Bruker, 2001)'
_diffrn_ambient_temperature 294(2)
_diffrn_measured_fraction_theta_full 0.990
_diffrn_measured_fraction_theta_max 0.990
_diffrn_measurement_device_type 'Bruker SMART CCD area-detector'
_diffrn_measurement_method '\f and \w'
_diffrn_radiation_monochromator graphite
_diffrn_radiation_source 'fine-focus sealed tube'
_diffrn_radiation_type MoK\a
_diffrn_radiation_wavelength 0.71073
_diffrn_reflns_av_R_equivalents 0.0432
_diffrn_reflns_av_sigmaI/netI 0.0780
_diffrn_reflns_limit_h_max 9
_diffrn_reflns_limit_h_min -6
_diffrn_reflns_limit_k_max 10
_diffrn_reflns_limit_k_min -9
_diffrn_reflns_limit_l_max 13
_diffrn_reflns_limit_l_min -10
_diffrn_reflns_number 3478
_diffrn_reflns_theta_full 25.10
_diffrn_reflns_theta_max 25.10
_diffrn_reflns_theta_min 1.86
_diffrn_standards_number 0
_exptl_absorpt_coefficient_mu 8.078
_exptl_absorpt_correction_T_max 0.447
_exptl_absorpt_correction_T_min 0.334
_exptl_absorpt_correction_type multi-scan
_exptl_absorpt_process_details '(SADABS; Sheldrick, 1996)'
_exptl_crystal_colour Red
_exptl_crystal_density_diffrn 2.309
_exptl_crystal_density_method 'not measured'
_exptl_crystal_description Prism
_exptl_crystal_F_000 448
_exptl_crystal_size_max 0.14
_exptl_crystal_size_mid 0.12
_exptl_crystal_size_min 0.10
_refine_diff_density_max 2.186
_refine_diff_density_min -2.263
_refine_ls_extinction_method none
_refine_ls_goodness_of_fit_ref 1.001
_refine_ls_hydrogen_treatment constr
_refine_ls_matrix_type full
_refine_ls_number_parameters 164
_refine_ls_number_reflns 2455
_refine_ls_number_restraints 0
_refine_ls_restrained_S_all 1.001
_refine_ls_R_factor_all 0.0864
_refine_ls_R_factor_gt 0.0673
_refine_ls_shift/su_max <0.001
_refine_ls_shift/su_mean <0.001
_refine_ls_structure_factor_coef Fsqd
_refine_ls_weighting_details 'calc w=1/[\s^2^(Fo^2^)+(0.1364P)^2^] where P=(Fo^2^+2Fc^2^)/3'
_refine_ls_weighting_scheme calc
_refine_ls_wR_factor_gt 0.1756
_refine_ls_wR_factor_ref 0.1967
_reflns_number_gt 1802
_reflns_number_total 2455
_reflns_threshold_expression I>2\s
_cod_data_source_file cv2344.cif
_cod_data_source_block I
_cod_depositor_comments
;
The following automatic conversions were performed:
'_symmetry_cell_setting' value 'Triclinic' changed to 'triclinic'
according to '/home/saulius/struct/CIF-dictionaries/cif_core.dic'
dictionary named 'cif_core.dic' version 2.4.1 from 2010-06-29.

Automatic conversion script
Id: cif_fix_enum 1527 2010-12-29 10:47:43Z saulius 

The following automatic conversions were performed:

'_symmetry_cell_setting' value 'Triclinic' changed to 'triclinic'
according to /home/saulius/struct/CIF-dictionaries/cif_core.dic
dictionary named 'cif_core.dic' version 2.4.1 from 2010-06-29.

Automatic conversion script
Id: cif_fix_values 1715 2011-07-08 13:25:40Z adriana 
;
_cod_original_sg_symbol_H-M 'P -1   '
_cod_database_code 2216390
_cod_database_fobs_code 2216390

loop_
_symmetry_equiv_pos_as_xyz
'x, y, z'
'-x, -y, -z'

loop_
_atom_site_type_symbol
_atom_site_label
_atom_site_fract_x
_atom_site_fract_y
_atom_site_fract_z
_atom_site_U_iso_or_equiv
_atom_site_adp_type
_atom_site_calc_flag
_atom_site_refinement_flags
_atom_site_occupancy
I I1 0.29339(10) 0.87433(9) 0.00531(6) 0.0523(3) Uani d . 1
N N1 0.6493(10) 0.6165(10) 0.4578(7) 0.0363(18) Uani d . 1
O O1 0.7096(10) 0.7011(8) 0.6555(6) 0.0471(17) Uani d . 1
H H1 0.7162 0.7249 0.5837 0.071 Uiso calc R 1
Br Br1 0.87718(17) 0.65091(14) 0.87405(10) 0.0578(4) Uani d . 1
Br Br2 1.19331(18) -0.03821(13) 0.69717(11) 0.0579(4) Uani d . 1
C C1 0.8181(11) 0.5375(11) 0.6621(8) 0.0313(19) Uani d . 1
C C2 0.9089(13) 0.4830(12) 0.7589(8) 0.038(2) Uani d . 1
C C3 1.0183(13) 0.3134(12) 0.7704(8) 0.037(2) Uani d . 1
H H3 1.0751 0.2788 0.8357 0.044 Uiso calc R 1
C C4 1.0406(13) 0.1962(12) 0.6813(8) 0.039(2) Uani d . 1
C C5 0.9571(14) 0.2448(13) 0.5844(9) 0.043(2) Uani d . 1
H H5 0.9754 0.1635 0.5260 0.052 Uiso calc R 1
C C6 0.8464(12) 0.4136(12) 0.5735(8) 0.033(2) Uani d . 1
C C7 0.7600(13) 0.4619(13) 0.4687(8) 0.038(2) Uani d . 1
H H7 0.7859 0.3793 0.4091 0.046 Uiso calc R 1
C C8 0.5710(11) 0.6631(11) 0.3539(8) 0.0306(19) Uani d . 1
C C9 0.5922(14) 0.5538(13) 0.2609(9) 0.043(2) Uani d . 1
H H9 0.6612 0.4377 0.2648 0.052 Uiso calc R 1
C C10 0.5139(14) 0.6122(13) 0.1631(9) 0.044(2) Uani d . 1
H H10 0.5266 0.5363 0.1024 0.053 Uiso calc R 1
C C11 0.4142(13) 0.7881(12) 0.1555(8) 0.038(2) Uani d . 1
C C12 0.3925(14) 0.8980(12) 0.2458(9) 0.043(2) Uani d . 1
H H12 0.3259 1.0143 0.2409 0.052 Uiso calc R 1
C C13 0.4693(13) 0.8370(13) 0.3450(9) 0.041(2) Uani d . 1
H H13 0.4531 0.9130 0.4067 0.050 Uiso calc R 1

loop_
_atom_site_aniso_label
_atom_site_aniso_U_11
_atom_site_aniso_U_22
_atom_site_aniso_U_33
_atom_site_aniso_U_12
_atom_site_aniso_U_13
_atom_site_aniso_U_23
I1 0.0699(5) 0.0484(5) 0.0438(5) -0.0146(4) -0.0420(4) 0.0128(3)
N1 0.044(4) 0.038(5) 0.036(4) -0.018(4) -0.026(3) 0.012(3)
O1 0.064(4) 0.029(4) 0.046(4) -0.004(3) -0.035(3) 0.003(3)
Br1 0.0766(8) 0.0456(7) 0.0464(7) -0.0061(6) -0.0382(6) -0.0035(5)
Br2 0.0851(8) 0.0310(6) 0.0618(7) -0.0127(6) -0.0468(6) 0.0138(5)
C1 0.033(4) 0.028(5) 0.034(4) -0.010(4) -0.016(4) 0.006(4)
C2 0.045(5) 0.044(6) 0.035(5) -0.018(4) -0.028(4) 0.014(4)
C3 0.048(5) 0.039(6) 0.031(4) -0.019(4) -0.023(4) 0.008(4)
C4 0.043(5) 0.037(5) 0.038(5) -0.010(4) -0.027(4) 0.015(4)
C5 0.059(6) 0.039(6) 0.048(5) -0.026(5) -0.037(5) 0.015(4)
C6 0.036(4) 0.036(5) 0.036(5) -0.015(4) -0.024(4) 0.016(4)
C7 0.050(5) 0.041(6) 0.039(5) -0.025(5) -0.029(4) 0.012(4)
C8 0.032(4) 0.031(5) 0.034(5) -0.012(4) -0.021(4) 0.009(4)
C9 0.055(6) 0.034(5) 0.041(5) -0.010(5) -0.026(5) 0.007(4)
C10 0.053(6) 0.037(6) 0.038(5) -0.008(5) -0.025(4) 0.001(4)
C11 0.043(5) 0.043(6) 0.034(5) -0.015(4) -0.025(4) 0.011(4)
C12 0.059(6) 0.028(5) 0.051(6) -0.014(4) -0.039(5) 0.014(4)
C13 0.053(5) 0.036(5) 0.039(5) -0.012(4) -0.030(4) 0.002(4)

loop_
_atom_type_symbol
_atom_type_description
_atom_type_scat_dispersion_real
_atom_type_scat_dispersion_imag
_atom_type_scat_source
C C 0.0033 0.0016 'International Tables Vol C Tables 4.2.6.8 and 6.1.1.4'
H H 0.0000 0.0000 'International Tables Vol C Tables 4.2.6.8 and 6.1.1.4'
N N 0.0061 0.0033 'International Tables Vol C Tables 4.2.6.8 and 6.1.1.4'
O O 0.0106 0.0060 'International Tables Vol C Tables 4.2.6.8 and 6.1.1.4'
Br Br -0.2901 2.4595 'International Tables Vol C Tables 4.2.6.8 and 6.1.1.4'
I I -0.4742 1.8119 'International Tables Vol C Tables 4.2.6.8 and 6.1.1.4'

loop_
_geom_angle_atom_site_label_1
_geom_angle_atom_site_label_2
_geom_angle_atom_site_label_3
_geom_angle
C7 N1 C8 120.7(8)
C1 O1 H1 109.5
O1 C1 C2 120.4(8)
O1 C1 C6 121.7(8)
C2 C1 C6 117.9(8)
C3 C2 C1 121.9(9)
C3 C2 Br1 120.5(6)
C1 C2 Br1 117.6(7)
C2 C3 C4 118.0(8)
C2 C3 H3 121.0
C4 C3 H3 121.0
C5 C4 C3 121.9(9)
C5 C4 Br2 120.4(8)
C3 C4 Br2 117.8(6)
C4 C5 C6 120.2(10)
C4 C5 H5 119.9
C6 C5 H5 119.9
C5 C6 C1 120.1(8)
C5 C6 C7 119.0(9)
C1 C6 C7 120.8(8)
N1 C7 C6 121.1(9)
N1 C7 H7 119.4
C6 C7 H7 119.4
C9 C8 C13 118.1(8)
C9 C8 N1 126.1(8)
C13 C8 N1 115.8(8)
C10 C9 C8 121.6(9)
C10 C9 H9 119.2
C8 C9 H9 119.2
C9 C10 C11 119.3(9)
C9 C10 H10 120.4
C11 C10 H10 120.4
C12 C11 C10 120.0(8)
C12 C11 I1 121.4(7)
C10 C11 I1 118.6(7)
C11 C12 C13 120.0(9)
C11 C12 H12 120.0
C13 C12 H12 120.0
C12 C13 C8 121.0(9)
C12 C13 H13 119.5
C8 C13 H13 119.5

loop_
_geom_bond_atom_site_label_1
_geom_bond_atom_site_label_2
_geom_bond_distance
I1 C11 2.102(9)
N1 C7 1.285(12)
N1 C8 1.423(10)
O1 C1 1.331(10)
O1 H1 0.8200
Br1 C2 1.892(10)
Br2 C4 1.914(9)
C1 C2 1.409(12)
C1 C6 1.411(13)
C2 C3 1.383(13)
C3 C4 1.390(14)
C3 H3 0.9300
C4 C5 1.374(12)
C5 C6 1.379(13)
C5 H5 0.9300
C6 C7 1.467(11)
C7 H7 0.9300
C8 C9 1.378(13)
C8 C13 1.396(13)
C9 C10 1.370(13)
C9 H9 0.9300
C10 C11 1.406(13)
C10 H10 0.9300
C11 C12 1.359(14)
C12 C13 1.381(12)
C12 H12 0.9300
C13 H13 0.9300

loop_
_geom_hbond_atom_site_label_D
_geom_hbond_atom_site_label_H
_geom_hbond_atom_site_label_A
_geom_hbond_distance_DH
_geom_hbond_distance_HA
_geom_hbond_distance_DA
_geom_hbond_angle_DHA
O1 H1 N1 0.82 2.02 2.588(10) 126.2

loop_
_geom_torsion_atom_site_label_1
_geom_torsion_atom_site_label_2
_geom_torsion_atom_site_label_3
_geom_torsion_atom_site_label_4
_geom_torsion
O1 C1 C2 C3 178.1(8)
C6 C1 C2 C3 -1.9(13)
O1 C1 C2 Br1 -2.1(12)
C6 C1 C2 Br1 177.9(6)
C1 C2 C3 C4 1.4(14)
Br1 C2 C3 C4 -178.3(7)
C2 C3 C4 C5 -0.2(14)
C2 C3 C4 Br2 179.7(7)
C3 C4 C5 C6 -0.4(15)
Br2 C4 C5 C6 179.7(7)
C4 C5 C6 C1 -0.1(14)
C4 C5 C6 C7 179.6(9)
O1 C1 C6 C5 -178.9(9)
C2 C1 C6 C5 1.2(13)
O1 C1 C6 C7 1.5(13)
C2 C1 C6 C7 -178.5(8)
C8 N1 C7 C6 178.0(8)
C5 C6 C7 N1 176.9(9)
C1 C6 C7 N1 -3.5(14)
C7 N1 C8 C9 4.3(14)
C7 N1 C8 C13 -173.3(9)
C13 C8 C9 C10 -1.0(15)
N1 C8 C9 C10 -178.6(9)
C8 C9 C10 C11 1.8(16)
C9 C10 C11 C12 -1.5(16)
C9 C10 C11 I1 -179.4(8)
C10 C11 C12 C13 0.4(15)
I1 C11 C12 C13 178.2(8)
C11 C12 C13 C8 0.5(16)
C9 C8 C13 C12 -0.2(15)
N1 C8 C13 C12 177.7(9)

loop_
_cod_related_entry_id
_cod_related_entry_database
_cod_related_entry_code
1 ChemSpider 30655379
